data_7712367
loop_
_publ_author_name
'Ordyszewska, Anna'
'Chojnacki, Jaros\/law'
'Grubba, Rafa\/l'

_publ_section_title
;
 Reactivity of triphosphinoboranes towards H3B&#x2219;SMe2: Access to
 derivatives of boraphosphacycloalkanes with diversified substituents
;
_journal_name_full 'Dalton Transactions'
_journal_paper_doi 10.1039/D3DT00116D
_journal_year 2023
_chemical_formula_moiety 'C28 H52 B3 P3'
_chemical_formula_sum 'C28 H52 B3 P3'
_chemical_formula_weight 514.03
_space_group_crystal_system monoclinic
_space_group_IT_number 14
_space_group_name_Hall '-P 2yn'
_space_group_name_H-M_alt 'P 1 21/n 1'
_atom_sites_solution_hydrogens mixed
_atom_sites_solution_primary dual
_atom_sites_solution_secondary difmap
_audit_creation_date 2022-09-13
_audit_creation_method
;
Olex2 1.2
(compiled 2018.05.29 svn.r3508 for OlexSys, GUI svn.r5506)
;
_audit_update_record
;
2022-09-13 deposited with the CCDC.	2023-02-20 downloaded from the CCDC.
;
_cell_angle_alpha 90
_cell_angle_beta 100.24(3)
_cell_angle_gamma 90
_cell_formula_units_Z 4
_cell_length_a 12.990(5)
_cell_length_b 18.828(6)
_cell_length_c 12.969(5)
_cell_measurement_reflns_used 1527
_cell_measurement_temperature 120
_cell_measurement_theta_max 26.56
_cell_measurement_theta_min 1.99
_cell_volume 3121(2)
_computing_cell_refinement 'X-Area Recipe 1.34.0.0 (STOE, 2019)'
_computing_data_collection 'X-Area WinXpose 2.0.22.0 (STOE, 2016)'
_computing_data_reduction 'X-Area Integrate 1.77.0.0 (STOE, 2019) X-Area X-Red32 1.65.0.0 (STOE, 2018)'
_computing_molecular_graphics 'Olex2 (Dolomanov et al., 2009)'
_computing_publication_material 'Olex2 (Dolomanov et al., 2009)'
_computing_structure_refinement 'ShelXL (Sheldrick, 2015)'
_computing_structure_solution 'ShelXT (Sheldrick, 2015)'
_diffrn_ambient_temperature 120.0
_diffrn_detector_area_resol_mean 6.67
_diffrn_measured_fraction_theta_full 0.999
_diffrn_measured_fraction_theta_max 0.988
_diffrn_measurement_device_type 'STOE IPDS 2T'
_diffrn_measurement_method 'rotation method, \w scans'
_diffrn_radiation_type MoK\a
_diffrn_radiation_wavelength 0.71073
_diffrn_reflns_av_R_equivalents 0.0761
_diffrn_reflns_av_unetI/netI 0.0418
_diffrn_reflns_Laue_measured_fraction_full 0.999
_diffrn_reflns_Laue_measured_fraction_max 0.988
_diffrn_reflns_limit_h_max 17
_diffrn_reflns_limit_h_min -17
_diffrn_reflns_limit_k_max 25
_diffrn_reflns_limit_k_min -25
_diffrn_reflns_limit_l_max 17
_diffrn_reflns_limit_l_min -17
_diffrn_reflns_number 42411
_diffrn_reflns_point_group_measured_fraction_full 0.999
_diffrn_reflns_point_group_measured_fraction_max 0.988
_diffrn_reflns_theta_full 25.242
_diffrn_reflns_theta_max 29.256
_diffrn_reflns_theta_min 2.313
_diffrn_source 'GeniX Mo, 0.05 x 0.05 mm2 microfocus'
_exptl_absorpt_coefficient_mu 0.206
_exptl_absorpt_correction_type none
_exptl_crystal_colour colourless
_exptl_crystal_colour_primary colourless
_exptl_crystal_density_diffrn 1.094
_exptl_crystal_density_method 'not measured'
_exptl_crystal_description prism
_exptl_crystal_F_000 1120
_exptl_crystal_size_max 0.22
_exptl_crystal_size_mid 0.17
_exptl_crystal_size_min 0.11
_refine_diff_density_max 0.676
_refine_diff_density_min -0.795
_refine_diff_density_rms 0.079
_refine_ls_extinction_method none
_refine_ls_goodness_of_fit_ref 1.122
_refine_ls_hydrogen_treatment mixed
_refine_ls_matrix_type full
_refine_ls_number_parameters 343
_refine_ls_number_reflns 8402
_refine_ls_number_restraints 0
_refine_ls_restrained_S_all 1.122
_refine_ls_R_factor_all 0.0718
_refine_ls_R_factor_gt 0.0626
_refine_ls_shift/su_max 0.001
_refine_ls_shift/su_mean 0.000
_refine_ls_structure_factor_coef Fsqd
_refine_ls_weighting_details 'w=1/[\s^2^(Fo^2^)+(0.1234P)^2^+0.5148P] where P=(Fo^2^+2Fc^2^)/3'
_refine_ls_weighting_scheme calc
_refine_ls_wR_factor_gt 0.1792
_refine_ls_wR_factor_ref 0.1903
_reflns_Friedel_coverage 0.000
_reflns_number_gt 6890
_reflns_number_total 8402
_reflns_threshold_expression 'I > 2\s(I)'
_cod_data_source_file d3dt00116d2.cif
_cod_data_source_block 5a
_cod_database_code 7712367
_shelx_shelxl_version_number 2018/3
_shelx_space_group_comment
;
The symmetry employed for this shelxl refinement is uniquely defined
by the following loop, which should always be used as a source of
symmetry information in preference to the above space-group names.
They are only intended as comments.
;
_shelx_estimated_absorpt_t_max 0.978
_shelx_estimated_absorpt_t_min 0.956
_olex2_refinement_description
;
1. Fixed Uiso
 At 1.2 times of:
  All C(H) groups
 At 1.5 times of:
  All C(H,H,H) groups
2.a Aromatic/amide H refined with riding coordinates:
 C18(H18), C19(H19), C20(H20), C21(H21), C22(H22), C24(H24), C25(H25),
 C26(H26), C27(H27), C28(H28)
2.b Idealised Me refined as rotating group:
 C2(H2A,H2B,H2C), C3(H3A,H3B,H3C), C4(H4A,H4B,H4C), C6(H6A,H6B,H6C), C7(H7A,
 H7B,H7C), C8(H8A,H8B,H8C), C10(H10A,H10B,H10C), C11(H11A,H11B,H11C), C12(H12A,
 H12B,H12C), C14(H14A,H14B,H14C), C15(H15A,H15B,H15C), C16(H16A,H16B,H16C)
;
_olex2_submission_special_instructions 'No special instructions were received'

loop_
_space_group_symop_operation_xyz
'x, y, z'
'-x+1/2, y+1/2, -z+1/2'
'-x, -y, -z'
'x-1/2, -y-1/2, z-1/2'

loop_
_atom_site_label
_atom_site_type_symbol
_atom_site_fract_x
_atom_site_fract_y
_atom_site_fract_z
_atom_site_U_iso_or_equiv
_atom_site_adp_type
_atom_site_occupancy
_atom_site_site_symmetry_order
_atom_site_calc_flag
_atom_site_refinement_flags_posn
_atom_site_refinement_flags_adp
_atom_site_refinement_flags_occupancy
_atom_site_disorder_assembly
_atom_site_disorder_group
P1 P 0.44709(3) 0.16856(2) 0.63672(4) 0.03016(13) Uani 1 1 d . . . . .
P2 P 0.37612(3) 0.34272(2) 0.72968(4) 0.03118(13) Uani 1 1 d . . . . .
P3 P 0.53874(3) 0.28400(2) 0.55392(3) 0.03026(13) Uani 1 1 d . . . . .
C1 C 0.45279(14) 0.42908(9) 0.74374(16) 0.0366(4) Uani 1 1 d . . . . .
C2 C 0.44567(16) 0.45997(11) 0.63362(18) 0.0441(5) Uani 1 1 d . . . . .
H2A H 0.478959 0.427358 0.590637 0.066 Uiso 1 1 calc GR . . . .
H2B H 0.481471 0.505973 0.637939 0.066 Uiso 1 1 calc GR . . . .
H2C H 0.372013 0.466366 0.601718 0.066 Uiso 1 1 calc GR . . . .
C3 C 0.56882(15) 0.42048(10) 0.79175(16) 0.0383(4) Uani 1 1 d . . . . .
H3A H 0.575264 0.403770 0.864181 0.058 Uiso 1 1 calc GR . . . .
H3B H 0.604351 0.466344 0.790923 0.058 Uiso 1 1 calc GR . . . .
H3C H 0.600998 0.385847 0.750841 0.058 Uiso 1 1 calc GR . . . .
C4 C 0.40367(18) 0.48294(11) 0.8094(2) 0.0512(5) Uani 1 1 d . . . . .
H4A H 0.327652 0.483618 0.786170 0.077 Uiso 1 1 calc GR . . . .
H4B H 0.432187 0.530298 0.800615 0.077 Uiso 1 1 calc GR . . . .
H4C H 0.419800 0.469303 0.883476 0.077 Uiso 1 1 calc GR . . . .
C5 C 0.35682(15) 0.31225(11) 0.86356(15) 0.0375(4) Uani 1 1 d . . . . .
C6 C 0.45670(17) 0.31327(13) 0.94654(15) 0.0449(5) Uani 1 1 d . . . . .
H6A H 0.513835 0.291032 0.918032 0.067 Uiso 1 1 calc GR . . . .
H6B H 0.444852 0.286918 1.008546 0.067 Uiso 1 1 calc GR . . . .
H6C H 0.475321 0.362495 0.966152 0.067 Uiso 1 1 calc GR . . . .
C7 C 0.31905(16) 0.23514(11) 0.85020(16) 0.0406(4) Uani 1 1 d . . . . .
H7A H 0.254183 0.233118 0.798488 0.061 Uiso 1 1 calc GR . . . .
H7B H 0.306132 0.216905 0.917511 0.061 Uiso 1 1 calc GR . . . .
H7C H 0.372695 0.206094 0.826043 0.061 Uiso 1 1 calc GR . . . .
C8 C 0.27074(17) 0.35506(13) 0.90283(18) 0.0480(5) Uani 1 1 d . . . . .
H8A H 0.294870 0.403887 0.918084 0.072 Uiso 1 1 calc GR . . . .
H8B H 0.254864 0.333080 0.966683 0.072 Uiso 1 1 calc GR . . . .
H8C H 0.207582 0.355519 0.848752 0.072 Uiso 1 1 calc GR . . . .
C9 C 0.49420(15) 0.09775(9) 0.73957(16) 0.0371(4) Uani 1 1 d . . . . .
C10 C 0.57365(15) 0.13245(11) 0.82697(16) 0.0411(4) Uani 1 1 d . . . . .
H10A H 0.628973 0.155347 0.796421 0.062 Uiso 1 1 calc GR . . . .
H10B H 0.604479 0.096031 0.877079 0.062 Uiso 1 1 calc GR . . . .
H10C H 0.538183 0.168118 0.863165 0.062 Uiso 1 1 calc GR . . . .
C11 C 0.55065(17) 0.03973(11) 0.68670(19) 0.0454(5) Uani 1 1 d . . . . .
H11A H 0.499808 0.014779 0.634209 0.068 Uiso 1 1 calc GR . . . .
H11B H 0.583803 0.005843 0.739738 0.068 Uiso 1 1 calc GR . . . .
H11C H 0.604189 0.061706 0.652563 0.068 Uiso 1 1 calc GR . . . .
C12 C 0.40866(16) 0.06085(11) 0.78805(18) 0.0450(5) Uani 1 1 d . . . . .
H12A H 0.367932 0.096645 0.818200 0.067 Uiso 1 1 calc GR . . . .
H12B H 0.441148 0.028192 0.843194 0.067 Uiso 1 1 calc GR . . . .
H12C H 0.362337 0.034191 0.733684 0.067 Uiso 1 1 calc GR . . . .
C13 C 0.32025(14) 0.14265(10) 0.55186(15) 0.0355(4) Uani 1 1 d . . . . .
C14 C 0.32919(17) 0.06821(11) 0.50537(19) 0.0469(5) Uani 1 1 d . . . . .
H14A H 0.390317 0.066510 0.470720 0.070 Uiso 1 1 calc GR . . . .
H14B H 0.265901 0.057903 0.454172 0.070 Uiso 1 1 calc GR . . . .
H14C H 0.337047 0.032797 0.561603 0.070 Uiso 1 1 calc GR . . . .
C15 C 0.22687(14) 0.14600(11) 0.60926(16) 0.0384(4) Uani 1 1 d . . . . .
H15A H 0.241051 0.116289 0.672237 0.058 Uiso 1 1 calc GR . . . .
H15B H 0.164009 0.128632 0.562923 0.058 Uiso 1 1 calc GR . . . .
H15C H 0.215850 0.195228 0.629323 0.058 Uiso 1 1 calc GR . . . .
C16 C 0.29970(15) 0.19652(11) 0.46146(15) 0.0401(4) Uani 1 1 d . . . . .
H16A H 0.295727 0.244445 0.489984 0.060 Uiso 1 1 calc GR . . . .
H16B H 0.233465 0.185042 0.415468 0.060 Uiso 1 1 calc GR . . . .
H16C H 0.356811 0.194420 0.421317 0.060 Uiso 1 1 calc GR . . . .
C17 C 0.66409(14) 0.33107(9) 0.57868(14) 0.0323(3) Uani 1 1 d . . . . .
C18 C 0.74666(14) 0.30355(10) 0.65078(15) 0.0370(4) Uani 1 1 d . . . . .
H18 H 0.736208 0.262316 0.689868 0.044 Uiso 1 1 calc R . . . .
C19 C 0.84432(16) 0.33599(11) 0.66600(17) 0.0415(4) Uani 1 1 d . . . . .
H19 H 0.900223 0.316985 0.715554 0.050 Uiso 1 1 calc R . . . .
C20 C 0.86029(16) 0.39607(11) 0.60895(17) 0.0428(4) Uani 1 1 d . . . . .
H20 H 0.927652 0.417272 0.617889 0.051 Uiso 1 1 calc R . . . .
C21 C 0.77855(16) 0.42502(11) 0.53933(17) 0.0420(4) Uani 1 1 d . . . . .
H21 H 0.788989 0.466967 0.501799 0.050 Uiso 1 1 calc R . . . .
C22 C 0.68041(15) 0.39259(10) 0.52408(15) 0.0375(4) Uani 1 1 d . . . . .
H22 H 0.624198 0.412649 0.476019 0.045 Uiso 1 1 calc R . . . .
C23 C 0.47853(14) 0.31750(10) 0.42512(14) 0.0347(4) Uani 1 1 d . . . . .
C24 C 0.52814(16) 0.29711(12) 0.34260(15) 0.0399(4) Uani 1 1 d . . . . .
H24 H 0.587627 0.266936 0.356065 0.048 Uiso 1 1 calc R . . . .
C25 C 0.49144(17) 0.32050(13) 0.24104(16) 0.0456(5) Uani 1 1 d . . . . .
H25 H 0.526362 0.306952 0.185664 0.055 Uiso 1 1 calc R . . . .
C26 C 0.40383(17) 0.36358(12) 0.22089(16) 0.0457(5) Uani 1 1 d . . . . .
H26 H 0.378400 0.379457 0.151508 0.055 Uiso 1 1 calc R . . . .
C27 C 0.35310(16) 0.38363(11) 0.30183(16) 0.0433(4) Uani 1 1 d . . . . .
H27 H 0.292725 0.412950 0.287613 0.052 Uiso 1 1 calc R . . . .
C28 C 0.39043(15) 0.36087(11) 0.40407(15) 0.0382(4) Uani 1 1 d . . . . .
H28 H 0.355722 0.374968 0.459336 0.046 Uiso 1 1 calc R . . . .
B1 B 0.46769(15) 0.27234(10) 0.67767(15) 0.0294(4) Uani 1 1 d . . . . .
H1 H 0.5418(18) 0.2695(12) 0.7370(17) 0.039(6) Uiso 1 1 d . . . . .
B2 B 0.55653(17) 0.18055(11) 0.55194(17) 0.0347(4) Uani 1 1 d . . . . .
H2D H 0.6348(18) 0.1709(12) 0.6057(18) 0.038(6) Uiso 1 1 d . . . . .
H2E H 0.5463(17) 0.1534(12) 0.4714(18) 0.038(6) Uiso 1 1 d . . . . .
B3 B 0.23726(17) 0.35984(12) 0.64588(19) 0.0389(4) Uani 1 1 d . . . . .
H3D H 0.183(2) 0.3144(15) 0.662(2) 0.061(8) Uiso 1 1 d . . . . .
H3E H 0.244(2) 0.3586(16) 0.557(2) 0.066(8) Uiso 1 1 d . . . . .
H3F H 0.213(2) 0.4132(15) 0.674(2) 0.063(8) Uiso 1 1 d . . . . .

loop_
_atom_site_aniso_label
_atom_site_aniso_U_11
_atom_site_aniso_U_22
_atom_site_aniso_U_33
_atom_site_aniso_U_23
_atom_site_aniso_U_13
_atom_site_aniso_U_12
P1 0.0302(2) 0.0271(2) 0.0349(2) 0.00035(15) 0.01052(18) -0.00025(15)
P2 0.0298(2) 0.0295(2) 0.0354(2) -0.00152(16) 0.00892(18) 0.00167(16)
P3 0.0296(2) 0.0311(2) 0.0314(2) 0.00258(15) 0.00907(17) -0.00069(15)
C1 0.0351(9) 0.0271(8) 0.0481(10) -0.0023(7) 0.0086(7) 0.0007(6)
C2 0.0424(10) 0.0311(9) 0.0564(12) 0.0072(8) 0.0024(9) -0.0013(7)
C3 0.0361(9) 0.0347(9) 0.0442(10) -0.0026(7) 0.0072(7) 0.0009(7)
C4 0.0446(11) 0.0357(10) 0.0749(15) -0.0159(10) 0.0152(10) 0.0013(8)
C5 0.0373(9) 0.0429(10) 0.0349(9) -0.0041(7) 0.0132(7) -0.0006(7)
C6 0.0454(11) 0.0556(12) 0.0349(9) -0.0021(8) 0.0106(8) -0.0034(9)
C7 0.0416(10) 0.0437(10) 0.0397(10) 0.0031(8) 0.0161(8) -0.0035(8)
C8 0.0432(11) 0.0556(12) 0.0499(12) -0.0112(9) 0.0208(9) -0.0001(9)
C9 0.0363(9) 0.0302(8) 0.0465(10) 0.0079(7) 0.0125(8) 0.0033(7)
C10 0.0385(9) 0.0409(10) 0.0434(10) 0.0096(8) 0.0064(8) 0.0048(8)
C11 0.0445(10) 0.0312(9) 0.0623(13) 0.0056(8) 0.0147(9) 0.0071(8)
C12 0.0446(10) 0.0354(9) 0.0580(12) 0.0153(8) 0.0175(9) 0.0017(8)
C13 0.0341(8) 0.0339(8) 0.0397(9) -0.0033(7) 0.0095(7) -0.0041(7)
C14 0.0427(10) 0.0393(10) 0.0588(13) -0.0137(9) 0.0092(9) -0.0046(8)
C15 0.0320(8) 0.0395(9) 0.0440(10) 0.0003(7) 0.0077(7) -0.0040(7)
C16 0.0364(9) 0.0458(10) 0.0378(9) 0.0007(8) 0.0058(7) -0.0065(8)
C17 0.0311(8) 0.0338(8) 0.0340(8) 0.0011(6) 0.0109(7) 0.0002(6)
C18 0.0345(9) 0.0383(9) 0.0387(9) 0.0020(7) 0.0078(7) 0.0002(7)
C19 0.0337(9) 0.0437(10) 0.0455(11) -0.0028(8) 0.0025(8) 0.0011(7)
C20 0.0357(9) 0.0430(10) 0.0507(11) -0.0086(8) 0.0101(8) -0.0078(8)
C21 0.0440(10) 0.0368(9) 0.0475(11) 0.0005(8) 0.0141(8) -0.0098(8)
C22 0.0366(9) 0.0347(9) 0.0422(9) 0.0053(7) 0.0097(7) -0.0020(7)
C23 0.0337(8) 0.0379(9) 0.0329(8) 0.0023(7) 0.0070(7) -0.0041(7)
C24 0.0377(9) 0.0485(11) 0.0348(9) 0.0015(8) 0.0102(7) -0.0047(8)
C25 0.0452(11) 0.0578(12) 0.0349(9) 0.0008(8) 0.0098(8) -0.0119(9)
C26 0.0459(11) 0.0540(12) 0.0352(9) 0.0085(8) 0.0016(8) -0.0155(9)
C27 0.0349(9) 0.0465(10) 0.0460(10) 0.0109(8) 0.0007(8) -0.0071(8)
C28 0.0345(9) 0.0419(10) 0.0387(9) 0.0071(7) 0.0080(7) -0.0032(7)
B1 0.0298(8) 0.0280(8) 0.0322(9) 0.0022(7) 0.0105(7) -0.0003(7)
B2 0.0360(10) 0.0313(9) 0.0398(10) -0.0017(7) 0.0146(8) 0.0002(7)
B3 0.0317(10) 0.0390(11) 0.0461(12) -0.0015(9) 0.0075(8) 0.0040(8)

loop_
_atom_type_symbol
_atom_type_description
_atom_type_scat_dispersion_real
_atom_type_scat_dispersion_imag
_atom_type_scat_source
C C 0.0033 0.0016 'International Tables Vol C Tables 4.2.6.8 and 6.1.1.4'
H H 0.0000 0.0000 'International Tables Vol C Tables 4.2.6.8 and 6.1.1.4'
B B 0.0013 0.0007 'International Tables Vol C Tables 4.2.6.8 and 6.1.1.4'
P P 0.1023 0.0942 'International Tables Vol C Tables 4.2.6.8 and 6.1.1.4'

loop_
_geom_angle_atom_site_label_1
_geom_angle_atom_site_label_2
_geom_angle_atom_site_label_3
_geom_angle
_geom_angle_site_symmetry_1
_geom_angle_site_symmetry_3
_geom_angle_publ_flag
C9 P1 B1 118.60(9) . . ?
C9 P1 B2 107.36(9) . . ?
C13 P1 C9 111.57(9) . . ?
C13 P1 B1 117.71(8) . . ?
C13 P1 B2 110.49(9) . . ?
B2 P1 B1 87.75(8) . . ?
C1 P2 B1 105.64(8) . . ?
C1 P2 B3 109.13(9) . . ?
C5 P2 C1 108.98(9) . . ?
C5 P2 B1 107.25(9) . . ?
C5 P2 B3 107.48(10) . . ?
B3 P2 B1 118.10(9) . . ?
C17 P3 B1 115.79(8) . . ?
C17 P3 B2 112.31(9) . . ?
C23 P3 C17 102.48(9) . . ?
C23 P3 B1 126.01(9) . . ?
C23 P3 B2 111.29(9) . . ?
B2 P3 B1 88.50(8) . . ?
C2 C1 P2 107.00(13) . . ?
C2 C1 C3 108.13(16) . . ?
C2 C1 C4 107.76(17) . . ?
C3 C1 P2 114.18(12) . . ?
C3 C1 C4 108.66(17) . . ?
C4 C1 P2 110.89(14) . . ?
C1 C2 H2A 109.5 . . ?
C1 C2 H2B 109.5 . . ?
C1 C2 H2C 109.5 . . ?
H2A C2 H2B 109.5 . . ?
H2A C2 H2C 109.5 . . ?
H2B C2 H2C 109.5 . . ?
C1 C3 H3A 109.5 . . ?
C1 C3 H3B 109.5 . . ?
C1 C3 H3C 109.5 . . ?
H3A C3 H3B 109.5 . . ?
H3A C3 H3C 109.5 . . ?
H3B C3 H3C 109.5 . . ?
C1 C4 H4A 109.5 . . ?
C1 C4 H4B 109.5 . . ?
C1 C4 H4C 109.5 . . ?
H4A C4 H4B 109.5 . . ?
H4A C4 H4C 109.5 . . ?
H4B C4 H4C 109.5 . . ?
C6 C5 P2 114.10(14) . . ?
C6 C5 C7 107.79(17) . . ?
C6 C5 C8 109.63(17) . . ?
C7 C5 P2 106.03(13) . . ?
C7 C5 C8 107.28(16) . . ?
C8 C5 P2 111.65(15) . . ?
C5 C6 H6A 109.5 . . ?
C5 C6 H6B 109.5 . . ?
C5 C6 H6C 109.5 . . ?
H6A C6 H6B 109.5 . . ?
H6A C6 H6C 109.5 . . ?
H6B C6 H6C 109.5 . . ?
C5 C7 H7A 109.5 . . ?
C5 C7 H7B 109.5 . . ?
C5 C7 H7C 109.5 . . ?
H7A C7 H7B 109.5 . . ?
H7A C7 H7C 109.5 . . ?
H7B C7 H7C 109.5 . . ?
C5 C8 H8A 109.5 . . ?
C5 C8 H8B 109.5 . . ?
C5 C8 H8C 109.5 . . ?
H8A C8 H8B 109.5 . . ?
H8A C8 H8C 109.5 . . ?
H8B C8 H8C 109.5 . . ?
C10 C9 P1 107.97(13) . . ?
C10 C9 C11 108.60(16) . . ?
C10 C9 C12 109.27(17) . . ?
C11 C9 P1 107.63(14) . . ?
C12 C9 P1 115.88(13) . . ?
C12 C9 C11 107.29(16) . . ?
C9 C10 H10A 109.5 . . ?
C9 C10 H10B 109.5 . . ?
C9 C10 H10C 109.5 . . ?
H10A C10 H10B 109.5 . . ?
H10A C10 H10C 109.5 . . ?
H10B C10 H10C 109.5 . . ?
C9 C11 H11A 109.5 . . ?
C9 C11 H11B 109.5 . . ?
C9 C11 H11C 109.5 . . ?
H11A C11 H11B 109.5 . . ?
H11A C11 H11C 109.5 . . ?
H11B C11 H11C 109.5 . . ?
C9 C12 H12A 109.5 . . ?
C9 C12 H12B 109.5 . . ?
C9 C12 H12C 109.5 . . ?
H12A C12 H12B 109.5 . . ?
H12A C12 H12C 109.5 . . ?
H12B C12 H12C 109.5 . . ?
C14 C13 P1 110.32(14) . . ?
C15 C13 P1 113.12(13) . . ?
C15 C13 C14 110.44(16) . . ?
C15 C13 C16 107.34(16) . . ?
C16 C13 P1 106.93(12) . . ?
C16 C13 C14 108.49(17) . . ?
C13 C14 H14A 109.5 . . ?
C13 C14 H14B 109.5 . . ?
C13 C14 H14C 109.5 . . ?
H14A C14 H14B 109.5 . . ?
H14A C14 H14C 109.5 . . ?
H14B C14 H14C 109.5 . . ?
C13 C15 H15A 109.5 . . ?
C13 C15 H15B 109.5 . . ?
C13 C15 H15C 109.5 . . ?
H15A C15 H15B 109.5 . . ?
H15A C15 H15C 109.5 . . ?
H15B C15 H15C 109.5 . . ?
C13 C16 H16A 109.5 . . ?
C13 C16 H16B 109.5 . . ?
C13 C16 H16C 109.5 . . ?
H16A C16 H16B 109.5 . . ?
H16A C16 H16C 109.5 . . ?
H16B C16 H16C 109.5 . . ?
C18 C17 P3 119.52(14) . . ?
C18 C17 C22 118.83(17) . . ?
C22 C17 P3 121.60(14) . . ?
C17 C18 H18 119.8 . . ?
C19 C18 C17 120.44(18) . . ?
C19 C18 H18 119.8 . . ?
C18 C19 H19 119.9 . . ?
C20 C19 C18 120.12(19) . . ?
C20 C19 H19 119.9 . . ?
C19 C20 H20 120.0 . . ?
C21 C20 C19 120.08(18) . . ?
C21 C20 H20 120.0 . . ?
C20 C21 H21 120.1 . . ?
C20 C21 C22 119.86(19) . . ?
C22 C21 H21 120.1 . . ?
C17 C22 C21 120.62(18) . . ?
C17 C22 H22 119.7 . . ?
C21 C22 H22 119.7 . . ?
C24 C23 P3 115.14(15) . . ?
C28 C23 P3 125.81(15) . . ?
C28 C23 C24 119.05(17) . . ?
C23 C24 H24 119.6 . . ?
C25 C24 C23 120.8(2) . . ?
C25 C24 H24 119.6 . . ?
C24 C25 H25 120.1 . . ?
C26 C25 C24 119.8(2) . . ?
C26 C25 H25 120.1 . . ?
C25 C26 H26 119.9 . . ?
C25 C26 C27 120.12(19) . . ?
C27 C26 H26 119.9 . . ?
C26 C27 H27 119.9 . . ?
C26 C27 C28 120.2(2) . . ?
C28 C27 H27 119.9 . . ?
C23 C28 C27 120.05(19) . . ?
C23 C28 H28 120.0 . . ?
C27 C28 H28 120.0 . . ?
P1 B1 H1 101.0(12) . . ?
P2 B1 P1 132.44(10) . . ?
P2 B1 P3 126.26(10) . . ?
P2 B1 H1 107.1(12) . . ?
P3 B1 P1 87.36(8) . . ?
P3 B1 H1 95.3(11) . . ?
P1 B2 P3 90.47(9) . . ?
P1 B2 H2D 107.2(12) . . ?
P1 B2 H2E 118.7(11) . . ?
P3 B2 H2D 104.2(11) . . ?
P3 B2 H2E 117.3(11) . . ?
H2D B2 H2E 115.5(16) . . ?
P2 B3 H3D 108.0(13) . . ?
P2 B3 H3E 108.7(14) . . ?
P2 B3 H3F 104.3(14) . . ?
H3D B3 H3E 109(2) . . ?
H3D B3 H3F 112.6(19) . . ?
H3E B3 H3F 114(2) . . ?

loop_
_geom_bond_atom_site_label_1
_geom_bond_atom_site_label_2
_geom_bond_distance
_geom_bond_site_symmetry_2
_geom_bond_publ_flag
P1 C9 1.9080(19) . ?
P1 C13 1.876(2) . ?
P1 B1 2.030(2) . ?
P1 B2 1.959(2) . ?
P2 C1 1.8985(19) . ?
P2 C5 1.887(2) . ?
P2 B1 1.978(2) . ?
P2 B3 1.960(2) . ?
P3 C17 1.8313(19) . ?
P3 C23 1.826(2) . ?
P3 B1 2.001(2) . ?
P3 B2 1.962(2) . ?
C1 C2 1.530(3) . ?
C1 C3 1.534(3) . ?
C1 C4 1.535(3) . ?
C2 H2A 0.9800 . ?
C2 H2B 0.9800 . ?
C2 H2C 0.9800 . ?
C3 H3A 0.9800 . ?
C3 H3B 0.9800 . ?
C3 H3C 0.9800 . ?
C4 H4A 0.9800 . ?
C4 H4B 0.9800 . ?
C4 H4C 0.9800 . ?
C5 C6 1.531(3) . ?
C5 C7 1.532(3) . ?
C5 C8 1.537(3) . ?
C6 H6A 0.9800 . ?
C6 H6B 0.9800 . ?
C6 H6C 0.9800 . ?
C7 H7A 0.9800 . ?
C7 H7B 0.9800 . ?
C7 H7C 0.9800 . ?
C8 H8A 0.9800 . ?
C8 H8B 0.9800 . ?
C8 H8C 0.9800 . ?
C9 C10 1.537(3) . ?
C9 C11 1.543(3) . ?
C9 C12 1.537(3) . ?
C10 H10A 0.9800 . ?
C10 H10B 0.9800 . ?
C10 H10C 0.9800 . ?
C11 H11A 0.9800 . ?
C11 H11B 0.9800 . ?
C11 H11C 0.9800 . ?
C12 H12A 0.9800 . ?
C12 H12B 0.9800 . ?
C12 H12C 0.9800 . ?
C13 C14 1.538(3) . ?
C13 C15 1.533(3) . ?
C13 C16 1.537(3) . ?
C14 H14A 0.9800 . ?
C14 H14B 0.9800 . ?
C14 H14C 0.9800 . ?
C15 H15A 0.9800 . ?
C15 H15B 0.9800 . ?
C15 H15C 0.9800 . ?
C16 H16A 0.9800 . ?
C16 H16B 0.9800 . ?
C16 H16C 0.9800 . ?
C17 C18 1.392(3) . ?
C17 C22 1.393(2) . ?
C18 H18 0.9500 . ?
C18 C19 1.390(3) . ?
C19 H19 0.9500 . ?
C19 C20 1.387(3) . ?
C20 H20 0.9500 . ?
C20 C21 1.378(3) . ?
C21 H21 0.9500 . ?
C21 C22 1.396(3) . ?
C22 H22 0.9500 . ?
C23 C24 1.398(3) . ?
C23 C28 1.393(3) . ?
C24 H24 0.9500 . ?
C24 C25 1.390(3) . ?
C25 H25 0.9500 . ?
C25 C26 1.384(3) . ?
C26 H26 0.9500 . ?
C26 C27 1.387(3) . ?
C27 H27 0.9500 . ?
C27 C28 1.396(3) . ?
C28 H28 0.9500 . ?
B1 H1 1.12(2) . ?
B2 H2D 1.14(2) . ?
B2 H2E 1.15(2) . ?
B3 H3D 1.15(3) . ?
B3 H3E 1.17(3) . ?
B3 H3F 1.13(3) . ?
